data_2207961
loop_
_publ_author_name
'Artur Sikorski'
'Karol Krzymi\'nski'
'Agata Bia\/lo\'nska'
'Tadeusz Lis'
'Jerzy B\/la\.zejowski'

_publ_section_title
;
 2-Methylphenyl acridine-9-carboxylate
;
_journal_coeditor_code AT6072
_journal_issue 2
_journal_name_full 'Acta Crystallographica Section E'
_journal_page_first o555
_journal_page_last o558
_journal_paper_doi 10.1107/S1600536806000377
_journal_volume 62
_journal_year 2006
_chemical_formula_iupac 'C21 H15 N O2'
_chemical_formula_moiety 'C21 H15 N O2'
_chemical_formula_sum 'C21 H15 N O2'
_chemical_formula_weight 313.34
_chemical_name_systematic
;
2-Methylphenyl acridine-9-carboxylate
;
_space_group_IT_number 14
_symmetry_cell_setting monoclinic
_symmetry_space_group_name_Hall '-P 2ybc'
_symmetry_space_group_name_H-M 'P 1 21/c 1'
_atom_sites_solution_hydrogens geom
_atom_sites_solution_primary direct
_atom_sites_solution_secondary difmap
_cell_angle_alpha 90.00
_cell_angle_beta 97.42(3)
_cell_angle_gamma 90.00
_cell_formula_units_Z 4
_cell_length_a 12.376(5)
_cell_length_b 17.725(6)
_cell_length_c 7.100(3)
_cell_measurement_reflns_used 5975
_cell_measurement_temperature 100(2)
_cell_measurement_theta_max 25.00
_cell_measurement_theta_min 3.12
_cell_volume 1544.4(10)
_computing_cell_refinement 'CrysAlis RED (Oxford Diffraction, 2003)'
_computing_data_collection 'CrysAlis CCD (Oxford Diffraction, 2003)'
_computing_data_reduction 'CrysAlis RED'
_computing_molecular_graphics 'ORTEPII (Johnson, 1976)'
_computing_publication_material 'SHELXL97 and PLATON (Spek, 2003)'
_computing_structure_refinement 'SHELXL97 (Sheldrick, 1997)'
_computing_structure_solution 'SHELXS97 (Sheldrick, 1997)'
_diffrn_ambient_temperature 100(2)
_diffrn_measured_fraction_theta_full 0.94
_diffrn_measured_fraction_theta_max 0.94
_diffrn_measurement_device_type 'Kuma KM4 CCD \k-geometry'
_diffrn_measurement_method \w
_diffrn_radiation_monochromator graphite
_diffrn_radiation_source 'fine-focus sealed tube'
_diffrn_radiation_type MoK\a
_diffrn_radiation_wavelength 0.71073
_diffrn_reflns_av_R_equivalents 0.073
_diffrn_reflns_av_sigmaI/netI 0.150
_diffrn_reflns_limit_h_max 14
_diffrn_reflns_limit_h_min -14
_diffrn_reflns_limit_k_max 21
_diffrn_reflns_limit_k_min -13
_diffrn_reflns_limit_l_max 6
_diffrn_reflns_limit_l_min -8
_diffrn_reflns_number 5572
_diffrn_reflns_theta_full 25.00
_diffrn_reflns_theta_max 25.00
_diffrn_reflns_theta_min 3.12
_diffrn_standards_number 0
_exptl_absorpt_coefficient_mu 0.087
_exptl_absorpt_correction_type none
_exptl_crystal_colour 'Pale yellow'
_exptl_crystal_density_diffrn 1.348
_exptl_crystal_density_method 'not measured'
_exptl_crystal_description needle
_exptl_crystal_F_000 656
_exptl_crystal_size_max 0.3
_exptl_crystal_size_mid 0.1
_exptl_crystal_size_min 0.1
_refine_diff_density_max 0.38
_refine_diff_density_min -0.26
_refine_ls_extinction_method none
_refine_ls_goodness_of_fit_ref 1.001
_refine_ls_hydrogen_treatment constr
_refine_ls_matrix_type full
_refine_ls_number_parameters 218
_refine_ls_number_reflns 2551
_refine_ls_number_restraints 0
_refine_ls_restrained_S_all 1.001
_refine_ls_R_factor_all 0.165
_refine_ls_R_factor_gt 0.067
_refine_ls_shift/su_max 0.000
_refine_ls_shift/su_mean 0.000
_refine_ls_structure_factor_coef Fsqd
_refine_ls_weighting_details 'calc w=1/[\s^2^(Fo^2^)+(0.075P)^2^] where P=(Fo^2^+2Fc^2^)/3'
_refine_ls_weighting_scheme calc
_refine_ls_wR_factor_gt 0.170
_refine_ls_wR_factor_ref 0.192
_reflns_number_gt 1064
_reflns_number_total 2551
_reflns_threshold_expression I>2\s(I)
_cod_data_source_file at6072.cif
_cod_data_source_block I
_cod_original_sg_symbol_H-M 'P 21/c'
_cod_database_code 2207961

loop_
_symmetry_equiv_pos_as_xyz
'x, y, z'
'-x, y+1/2, -z+1/2'
'-x, -y, -z'
'x, -y-1/2, z-1/2'

loop_
_atom_site_label
_atom_site_fract_x
_atom_site_fract_y
_atom_site_fract_z
_atom_site_U_iso_or_equiv
_atom_site_adp_type
_atom_site_calc_flag
_atom_site_refinement_flags
_atom_site_occupancy
_atom_site_type_symbol
C1 0.6808(4) 0.2941(3) 0.1660(7) 0.0257(13) Uani d . 1 C
H1 0.6055 0.2975 0.1194 0.031 Uiso calc R 1 H
C2 0.7390(4) 0.3581(3) 0.2032(7) 0.0293(13) Uani d . 1 C
H2 0.7038 0.4057 0.1854 0.035 Uiso calc R 1 H
C3 0.8532(4) 0.3549(3) 0.2692(7) 0.0267(13) Uani d . 1 C
H3 0.8939 0.4001 0.2928 0.032 Uiso calc R 1 H
C4 0.9030(4) 0.2867(3) 0.2977(7) 0.0246(13) Uani d . 1 C
H4 0.9785 0.2852 0.3440 0.029 Uiso calc R 1 H
C5 0.9080(4) 0.0197(3) 0.2885(7) 0.0298(14) Uani d . 1 C
H5 0.9838 0.0216 0.3328 0.036 Uiso calc R 1 H
C6 0.8581(4) -0.0479(3) 0.2585(7) 0.0308(14) Uani d . 1 C
H6 0.8999 -0.0928 0.2802 0.037 Uiso calc R 1 H
C7 0.7441(4) -0.0536(3) 0.1948(7) 0.0285(13) Uani d . 1 C
H7 0.7103 -0.1016 0.1764 0.034 Uiso calc R 1 H
C8 0.6849(4) 0.0102(3) 0.1610(7) 0.0227(13) Uani d . 1 C
H8 0.6092 0.0060 0.1179 0.027 Uiso calc R 1 H
C9 0.6754(3) 0.1527(3) 0.1620(7) 0.0204(12) Uani d . 1 C
N10 0.9012(3) 0.1528(2) 0.2915(5) 0.0250(10) Uani d . 1 N
C11 0.7300(4) 0.2215(3) 0.1954(7) 0.0222(13) Uani d . 1 C
C12 0.8462(4) 0.2181(3) 0.2608(7) 0.0244(13) Uani d . 1 C
C13 0.7321(4) 0.0841(3) 0.1879(7) 0.0184(12) Uani d . 1 C
C14 0.8481(4) 0.0879(3) 0.2542(7) 0.0233(13) Uani d . 1 C
C15 0.5557(4) 0.1498(3) 0.0981(7) 0.0223(12) Uani d . 1 C
O16 0.4994(3) 0.18560(17) 0.2254(5) 0.0269(9) Uani d . 1 O
O17 0.5111(2) 0.11903(18) -0.0418(5) 0.0281(9) Uani d . 1 O
C18 0.3851(4) 0.1779(3) 0.1985(7) 0.0240(13) Uani d . 1 C
C19 0.3399(4) 0.1145(3) 0.2734(7) 0.0248(13) Uani d . 1 C
C20 0.2273(4) 0.1102(3) 0.2579(7) 0.0332(14) Uani d . 1 C
H20 0.1942 0.0668 0.3041 0.040 Uiso calc R 1 H
C21 0.1624(4) 0.1682(3) 0.1762(8) 0.0360(15) Uani d . 1 C
H21 0.0853 0.1644 0.1676 0.043 Uiso calc R 1 H
C22 0.2091(4) 0.2317(3) 0.1069(7) 0.0321(14) Uani d . 1 C
H22 0.1642 0.2714 0.0516 0.039 Uiso calc R 1 H
C23 0.3227(4) 0.2374(3) 0.1183(8) 0.0307(14) Uani d . 1 C
H23 0.3560 0.2808 0.0724 0.037 Uiso calc R 1 H
C24 0.4107(4) 0.0529(3) 0.3676(8) 0.0352(15) Uani d . 1 C
H24C 0.4760 0.0751 0.4391 0.053 Uiso calc R 1 H
H24B 0.4321 0.0186 0.2706 0.053 Uiso calc R 1 H
H24A 0.3702 0.0248 0.4544 0.053 Uiso calc R 1 H

loop_
_atom_site_aniso_label
_atom_site_aniso_U_11
_atom_site_aniso_U_22
_atom_site_aniso_U_33
_atom_site_aniso_U_12
_atom_site_aniso_U_13
_atom_site_aniso_U_23
C1 0.022(3) 0.031(3) 0.025(4) 0.001(3) 0.010(2) 0.003(3)
C2 0.034(3) 0.020(3) 0.033(4) -0.005(3) 0.004(3) -0.001(3)
C3 0.033(3) 0.020(3) 0.027(3) -0.007(3) 0.003(3) -0.009(2)
C4 0.020(3) 0.035(3) 0.021(3) -0.005(3) 0.012(2) -0.005(3)
C5 0.021(3) 0.031(3) 0.038(4) 0.003(3) 0.009(3) 0.003(3)
C6 0.030(3) 0.025(3) 0.039(4) 0.005(3) 0.009(3) 0.004(3)
C7 0.022(3) 0.031(3) 0.034(4) -0.004(3) 0.009(3) -0.005(3)
C8 0.017(3) 0.034(3) 0.019(3) -0.005(2) 0.008(2) 0.001(2)
C9 0.012(2) 0.033(3) 0.017(3) -0.001(2) 0.007(2) -0.001(3)
N10 0.027(2) 0.029(2) 0.021(3) 0.001(2) 0.0074(19) 0.003(2)
C11 0.020(3) 0.029(3) 0.019(3) 0.004(2) 0.004(2) -0.001(3)
C12 0.033(3) 0.021(3) 0.019(3) -0.007(3) 0.005(3) -0.007(2)
C13 0.015(3) 0.025(3) 0.016(3) -0.002(2) 0.004(2) -0.007(2)
C14 0.023(3) 0.028(3) 0.019(3) 0.001(3) 0.001(2) -0.005(2)
C15 0.024(3) 0.022(3) 0.022(3) -0.003(2) 0.008(2) -0.001(3)
O16 0.0226(19) 0.029(2) 0.030(2) -0.0035(16) 0.0076(17) -0.0079(17)
O17 0.0197(18) 0.036(2) 0.028(2) 0.0006(16) 0.0011(16) -0.0069(19)
C18 0.011(3) 0.038(3) 0.022(3) -0.001(2) 0.000(2) -0.006(3)
C19 0.029(3) 0.025(3) 0.022(3) -0.002(3) 0.009(2) -0.002(3)
C20 0.030(3) 0.034(3) 0.037(4) -0.010(3) 0.009(3) -0.003(3)
C21 0.027(3) 0.047(4) 0.033(4) 0.005(3) -0.002(3) -0.006(3)
C22 0.027(3) 0.046(4) 0.025(4) 0.015(3) 0.011(3) 0.003(3)
C23 0.029(3) 0.032(3) 0.030(4) 0.007(3) -0.002(3) 0.002(3)
C24 0.034(3) 0.029(3) 0.043(4) 0.002(3) 0.007(3) 0.001(3)

loop_
_atom_type_symbol
_atom_type_description
_atom_type_scat_dispersion_real
_atom_type_scat_dispersion_imag
_atom_type_scat_source
C C 0.0033 0.0000 'International Tables Vol C Tables 4.2.6.8 and 6.1.1.4'
H H 0.0000 0.0000 'International Tables Vol C Tables 4.2.6.8 and 6.1.1.4'
N N 0.0061 0.0000 'International Tables Vol C Tables 4.2.6.8 and 6.1.1.4'
O O 0.0106 0.0000 'International Tables Vol C Tables 4.2.6.8 and 6.1.1.4'

loop_
_geom_angle_atom_site_label_1
_geom_angle_atom_site_label_2
_geom_angle_atom_site_label_3
_geom_angle
_geom_angle_publ_flag
C2 C1 C11 121.4(5) ?
C2 C1 H1 119.3 ?
C11 C1 H1 119.3 ?
C1 C2 C3 120.6(5) ?
C1 C2 H2 119.7 ?
C3 C2 H2 119.7 ?
C4 C3 C2 119.6(5) ?
C4 C3 H3 120.2 ?
C2 C3 H3 120.2 ?
C3 C4 C12 122.1(5) ?
C3 C4 H4 118.9 ?
C12 C4 H4 118.9 ?
C6 C5 C14 120.6(5) ?
C6 C5 H5 119.7 ?
C14 C5 H5 119.7 ?
C5 C6 C7 121.6(5) ?
C5 C6 H6 119.2 ?
C7 C6 H6 119.2 ?
C8 C7 C6 119.2(5) ?
C8 C7 H7 120.4 ?
C6 C7 H7 120.4 ?
C7 C8 C13 122.5(5) ?
C7 C8 H8 118.8 ?
C13 C8 H8 118.8 ?
C11 C9 C13 120.7(4) ?
C11 C9 C15 121.2(5) ?
C13 C9 C15 118.0(4) ?
C14 N10 C12 118.9(4) ?
C9 C11 C1 125.0(4) ?
C9 C11 C12 116.9(4) ?
C1 C11 C12 118.0(5) ?
N10 C12 C4 118.7(5) ?
N10 C12 C11 123.1(4) ?
C4 C12 C11 118.2(5) ?
C9 C13 C8 125.8(4) ?
C9 C13 C14 117.3(4) ?
C8 C13 C14 116.9(4) ?
N10 C14 C5 117.8(4) ?
N10 C14 C13 123.0(4) ?
C5 C14 C13 119.2(5) ?
O17 C15 O16 122.5(4) ?
C9 C15 O16 110.8(4) yes
C9 C15 O17 126.7(5) yes
C15 O16 C18 117.0(4) ?
C23 C18 C19 122.8(4) ?
C23 C18 O16 118.6(5) ?
C19 C18 O16 118.2(4) ?
C20 C19 C18 117.6(5) ?
C20 C19 C24 121.2(5) ?
C18 C19 C24 121.2(4) ?
C21 C20 C19 121.1(5) ?
C21 C20 H20 119.5 ?
C19 C20 H20 119.5 ?
C22 C21 C20 120.3(5) ?
C22 C21 H21 119.8 ?
C20 C21 H21 119.8 ?
C21 C22 C23 120.0(5) ?
C21 C22 H22 120.0 ?
C23 C22 H22 120.0 ?
C18 C23 C22 118.1(5) ?
C18 C23 H23 121.0 ?
C22 C23 H23 121.0 ?
C19 C24 H24C 109.5 ?
C19 C24 H24B 109.5 ?
H24C C24 H24B 109.5 ?
C19 C24 H24A 109.5 ?
H24C C24 H24A 109.5 ?
H24B C24 H24A 109.5 ?

loop_
_geom_bond_atom_site_label_1
_geom_bond_atom_site_label_2
_geom_bond_distance
_geom_bond_publ_flag
C1 C2 1.352(6) ?
C1 C11 1.427(6) ?
C1 H1 0.9500 ?
C2 C3 1.431(6) ?
C2 H2 0.9500 ?
C3 C4 1.361(6) ?
C3 H3 0.9500 ?
C4 C12 1.413(6) ?
C4 H4 0.9500 ?
C5 C6 1.352(6) ?
C5 C14 1.423(6) ?
C5 H5 0.9500 ?
C6 C7 1.429(6) ?
C6 H6 0.9500 ?
C7 C8 1.351(6) ?
C7 H7 0.9500 ?
C8 C13 1.438(6) ?
C8 H8 0.9500 ?
C9 C11 1.400(6) yes
C9 C13 1.403(6) ?
C9 C15 1.494(6) yes
N10 C14 1.334(6) ?
N10 C12 1.347(6) yes
C11 C12 1.454(6) ?
C13 C14 1.454(6) ?
C15 O16 1.366(5) yes
C15 O17 1.203(5) yes
O16 C18 1.409(5) yes
C18 C23 1.385(6) ?
C18 C19 1.392(6) ?
C19 C20 1.386(6) ?
C19 C24 1.502(6) ?
C20 C21 1.385(7) ?
C20 H20 0.9500 ?
C21 C22 1.385(7) ?
C21 H21 0.9500 ?
C22 C23 1.401(6) ?
C22 H22 0.9500 ?
C23 H23 0.9500 ?
C24 H24C 0.9800 ?
C24 H24B 0.9800 ?
C24 H24A 0.9800 ?

loop_
_geom_hbond_atom_site_label_D
_geom_hbond_atom_site_label_H
_geom_hbond_atom_site_label_A
_geom_hbond_site_symmetry_D
_geom_hbond_site_symmetry_H
_geom_hbond_site_symmetry_A
_geom_hbond_distance_DH
_geom_hbond_distance_HA
_geom_hbond_distance_DA
_geom_hbond_angle_DHA
_geom_hbond_publ_flag
C21 H21 N10 1_555 1_555 1_455 0.95 2.55 3.446(6) 156 y
C7 H7 Cg4 1_555 1_555 3_655 0.95 2.91 3.435(6) 116 y
C23 H23 Cg4 1_555 1_555 4_554 0.95 2.90 3.421(6) 116 y

loop_
_geom_torsion_atom_site_label_1
_geom_torsion_atom_site_label_2
_geom_torsion_atom_site_label_3
_geom_torsion_atom_site_label_4
_geom_torsion
_geom_torsion_publ_flag
C11 C1 C2 C3 1.6(8) ?
C1 C2 C3 C4 -1.2(8) ?
C2 C3 C4 C12 1.3(8) ?
C14 C5 C6 C7 -1.0(8) ?
C5 C6 C7 C8 1.0(8) ?
C6 C7 C8 C13 -0.4(8) ?
C13 C9 C11 C1 177.4(5) ?
C15 C9 C11 C1 -2.7(8) ?
C13 C9 C11 C12 -1.1(7) ?
C15 C9 C11 C12 178.8(4) ?
C2 C1 C11 C9 179.4(5) ?
C2 C1 C11 C12 -2.1(7) ?
C14 N10 C12 C4 -179.1(5) ?
C14 N10 C12 C11 2.4(7) ?
C3 C4 C12 N10 179.6(5) ?
C3 C4 C12 C11 -1.8(7) ?
C9 C11 C12 N10 -0.8(7) ?
C1 C11 C12 N10 -179.4(5) ?
C9 C11 C12 C4 -179.3(5) ?
C1 C11 C12 C4 2.1(7) ?
C11 C9 C13 C8 179.0(5) ?
C15 C9 C13 C8 -0.9(7) ?
C11 C9 C13 C14 1.3(7) ?
C15 C9 C13 C14 -178.6(4) ?
C7 C8 C13 C9 -177.8(5) ?
C7 C8 C13 C14 -0.1(8) ?
C12 N10 C14 C5 -179.8(5) ?
C12 N10 C14 C13 -2.2(7) ?
C6 C5 C14 N10 178.2(5) ?
C6 C5 C14 C13 0.5(8) ?
C9 C13 C14 N10 0.4(7) ?
C8 C13 C14 N10 -177.5(5) ?
C9 C13 C14 C5 177.9(5) ?
C8 C13 C14 C5 0.0(7) ?
C11 C9 C15 O17 124.2(6) yes
C13 C9 C15 O17 -55.9(7) ?
C11 C9 C15 O16 -57.9(6) ?
C13 C9 C15 O16 122.0(5) ?
O17 C15 O16 C18 7.0(7) ?
C9 C15 O16 C18 -170.9(4) ?
C15 O16 C18 C23 -102.5(5) ?
C15 O16 C18 C19 84.7(5) yes
C23 C18 C19 C20 3.0(7) ?
O16 C18 C19 C20 175.5(4) ?
C23 C18 C19 C24 -177.0(5) ?
O16 C18 C19 C24 -4.5(7) ?
C18 C19 C20 C21 -2.0(8) ?
C24 C19 C20 C21 178.0(5) ?
C19 C20 C21 C22 0.4(8) ?
C20 C21 C22 C23 0.3(8) ?
C19 C18 C23 C22 -2.3(8) ?
O16 C18 C23 C22 -174.7(4) ?
C21 C22 C23 C18 0.6(8) ?

loop_
_cod_related_entry_id
_cod_related_entry_database
_cod_related_entry_code
1 ChemSpider 13719441
